data_4062539
loop_
_publ_author_name
'Fenwick, Andrew E.'
'Phomphrai, Khamphee'
'Thorn, Matthew G.'
'Vilardo, Jonathan S.'
'Trefun, Christine A.'
'Hanna, Brigitte'
'Fanwick, Phillip E.'
'Rothwell, Ian P.'

_publ_section_title
;
 Formation of Neutral and Cationic Methyl Derivatives of Titanium Containing
 Cyclopentadienyl and Aryloxide Ancillary Ligation
;
_journal_coden_ASTM ORGND7
_journal_issue 9
_journal_name_full Organometallics
_journal_page_first 2146
_journal_page_last 2156
_journal_paper_doi 10.1021/om0341404
_journal_volume 23
_journal_year 2004
_chemical_formula_moiety 'C31 H38 O1 Ti1'
_chemical_formula_sum 'C31 H38 O Ti'
_space_group_IT_number 14
_symmetry_cell_setting monoclinic
_symmetry_space_group_name_Hall '-P 2ybc'
_symmetry_space_group_name_H-M 'P 1 21/c 1'
_cell_angle_alpha 90
_cell_angle_beta 107.12
_cell_angle_gamma 90
_cell_formula_units_Z 4
_cell_length_a 13.192(1)
_cell_length_b 11.725(1)
_cell_length_c 18.788(1)
_cell_volume 2777.290
_exptl_crystal_density_diffrn 1.135
_cod_original_sg_symbol_H-M 'P 21/c'
_cod_original_formula_sum 'C31 H38 O1 Ti1'
_cod_database_code 4062539

loop_
_symmetry_equiv_pos_site_id
_symmetry_equiv_pos_as_xyz
1 x,y,z
2 -x,1/2+y,1/2-z
3 -x,-y,-z
4 x,-1/2-y,-1/2+z

loop_
_atom_site_label
_atom_site_type_symbol
_atom_site_fract_x
_atom_site_fract_y
_atom_site_fract_z
Ti1 Ti 0.19884(4) 0.25266(5) 0.72265(3)
O1 O 0.27423(15) 0.15970(16) 0.67985(10)
C1 C 0.0389(3) 0.1576(6) 0.6683(4)
C2 C 0.0253(3) 0.2672(5) 0.6446(3)
C3 C 0.0273(3) 0.3353(4) 0.7029(3)
C4 C 0.0455(4) 0.2707(5) 0.7660(3)
C5 C 0.0552(4) 0.1581(5) 0.7471(4)
C6 C 0.2387(4) 0.4178(3) 0.7013(2)
C7 C 0.2832(4) 0.2481(4) 0.8359(2)
C8 C 0.2940(2) 0.0817(2) 0.63174(15)
C9 C 0.2660(2) 0.1098(2) 0.55634(15)
C10 C 0.2826(2) 0.0310(2) 0.50582(16)
C11 C 0.3278(2) -0.0750(2) 0.52698(16)
C12 C 0.3568(2) -0.0982(2) 0.60251(17)
C13 C 0.3422(2) -0.0244(2) 0.65664(15)
C14 C 0.2230(2) 0.2245(2) 0.52862(15)
C15 C 0.2904(3) 0.3165(3) 0.54107(18)
C16 C 0.2566(3) 0.4257(3) 0.5133(2)
C17 C 0.1525(3) 0.4428(3) 0.4738(2)
C18 C 0.0789(3) 0.3514(3) 0.45993(17)
C19 C -0.0291(3) 0.3661(3) 0.4212(2)
C20 C -0.0982(3) 0.2786(4) 0.4079(2)
C21 C -0.0639(3) 0.1689(3) 0.4319(2)
C22 C 0.0406(2) 0.1498(3) 0.47019(17)
C23 C 0.1154(2) 0.2398(2) 0.48619(16)
C24 C 0.3455(3) -0.1601(3) 0.47026(19)
C25 C 0.2745(13) -0.2666(9) 0.4711(8)
C26 C 0.2983(17) -0.1167(10) 0.3890(6)
C27 C 0.4581(8) -0.1796(19) 0.4827(10)
C28? C 0.2419(8) -0.1935(14) 0.4214(9)
C29? C 0.4145(11) -0.1032(9) 0.4252(7)
C30? C 0.4140(13) -0.2640(9) 0.5099(7)
C31 C 0.3782(3) -0.0578(3) 0.73928(18)
C32 C 0.2816(4) -0.0650(4) 0.7692(2)
C33 C 0.4598(3) 0.0311(4) 0.7832(2)
C34 C 0.4338(4) -0.1751(3) 0.7526(2)
H1 H 0.03800 0.09400 0.63900
H2 H 0.01600 0.29200 0.59600
H3 H 0.01800 0.41400 0.70100
H4 H 0.05000 0.29800 0.81300
H5 H 0.06900 0.09600 0.77900
H6 H 0.26200 0.05000 0.45600
H7 H 0.38800 -0.16800 0.61800
H8 H 0.31500 0.42600 0.71600
H9 H 0.20900 0.47100 0.72900
H10 H 0.21100 0.43300 0.64900
H11 H 0.27000 0.17700 0.85700
H12 H 0.26100 0.31000 0.86100
H13 H 0.35800 0.25500 0.84200
H14 H 0.36100 0.30600 0.56900
H15 H 0.30400 0.48600 0.52200
H16 H 0.13000 0.51500 0.45600
H17 H -0.05400 0.43800 0.40400
H18 H -0.16900 0.29100 0.38200
H19 H -0.11200 0.10900 0.42200
H20 H 0.06300 0.07600 0.48600
H21 H 0.27300 -0.31500 0.43000
H22 H 0.20400 -0.24200 0.46800
H23 H 0.30300 -0.30800 0.51700
H24 H 0.34100 -0.05600 0.38000
H25 H 0.22700 -0.08900 0.38200
H26 H 0.29700 -0.17800 0.35500
H27 H 0.46800 -0.22500 0.44300
H28? H 0.48700 -0.21900 0.52900
H29 H 0.49400 -0.10800 0.48400
H30? H 0.25100 -0.23700 0.38000
H31? H 0.20100 -0.12600 0.40300
H32? H 0.20600 -0.23900 0.44900
H33? H 0.48200 -0.08100 0.45900
H34? H 0.37800 -0.03700 0.40000
H35? H 0.42600 -0.15600 0.38900
H36? H 0.40300 -0.32800 0.47600
H37? H 0.39400 -0.28500 0.55300
H38 H 0.48800 -0.24300 0.52500
H39 H 0.25200 0.01000 0.76900
H40 H 0.30300 -0.09400 0.81900
H41 H 0.22900 -0.11500 0.73800
H42 H 0.51900 0.03400 0.76300
H43 H 0.48400 0.00900 0.83500
H44 H 0.42700 0.10500 0.77900
H45 H 0.38400 -0.23300 0.72800
H46 H 0.45900 -0.19000 0.80500
H47 H 0.49300 -0.17500 0.73200

loop_
_cod_changelog_entry_id
_cod_changelog_entry_author
_cod_changelog_entry_date
_cod_changelog_entry_text
1 'Vaitkus, Antanas' 2022-09-18T00:33:00+03:00 'Updated bibliographic information.'
